data_7245405
loop_
_publ_author_name
'Chang, Chao-Wan'
'Lee, Chi-Rung'
'Lee, Gene-Hsiang'
'Lu, Kuang-Lieh'

_publ_section_title
;
 The straightforward synthesis of N-coordinated ruthenium
 4-aryl-1,2,3-triazolato complexes by [3 + 2] cycloaddition reactions of a
 ruthenium azido complex with terminal phenylacetylenes and non-covalent
 aromatic interactions in structures
;
_journal_issue 38
_journal_name_full 'RSC Advances'
_journal_page_first 24830
_journal_page_last 24838
_journal_paper_doi 10.1039/D2RA04835C
_journal_volume 12
_journal_year 2022
_chemical_formula_sum 'C40 H37 N3 P2 Ru'
_chemical_formula_weight 722.73
_space_group_crystal_system triclinic
_space_group_IT_number 2
_space_group_name_Hall '-P 1'
_space_group_name_H-M_alt 'P -1'
_atom_sites_solution_hydrogens geom
_audit_creation_method SHELXL-2018/3
_audit_update_record
;
2022-07-21 deposited with the CCDC.	2022-08-22 downloaded from the CCDC.
;
_cell_angle_alpha 87.7701(8)
_cell_angle_beta 77.0758(6)
_cell_angle_gamma 84.2939(7)
_cell_formula_units_Z 2
_cell_length_a 11.5899(3)
_cell_length_b 11.8945(3)
_cell_length_c 12.2685(3)
_cell_measurement_reflns_used 19805
_cell_measurement_temperature 150(2)
_cell_measurement_theta_max 30.05
_cell_measurement_theta_min 2.19
_cell_volume 1640.03(7)
_computing_cell_refinement 'Bruker SAINT'
_computing_data_collection 'Bruker APEX3'
_computing_data_reduction 'Bruker SAINT'
_computing_molecular_graphics 'Bruker SHELXTL'
_computing_publication_material 'Bruker SHELXTL'
_computing_structure_refinement 'SHELXL-2018/3 (Sheldrick, 2018)'
_computing_structure_solution 'SHELXS-97 (Sheldrick 2008)'
_diffrn_ambient_temperature 150(2)
_diffrn_measured_fraction_theta_full 0.998
_diffrn_measured_fraction_theta_max 0.998
_diffrn_measurement_device_type 'Bruker D8 VENTURE'
_diffrn_measurement_method '\f and \w scans'
_diffrn_radiation_type MoK\a
_diffrn_radiation_wavelength 0.71073
_diffrn_reflns_av_R_equivalents 0.0268
_diffrn_reflns_av_unetI/netI 0.0372
_diffrn_reflns_Laue_measured_fraction_full 0.998
_diffrn_reflns_Laue_measured_fraction_max 0.998
_diffrn_reflns_limit_h_max 16
_diffrn_reflns_limit_h_min -16
_diffrn_reflns_limit_k_max 16
_diffrn_reflns_limit_k_min -16
_diffrn_reflns_limit_l_max 17
_diffrn_reflns_limit_l_min -17
_diffrn_reflns_number 18965
_diffrn_reflns_point_group_measured_fraction_full 0.998
_diffrn_reflns_point_group_measured_fraction_max 0.998
_diffrn_reflns_theta_full 25.242
_diffrn_reflns_theta_max 29.999
_diffrn_reflns_theta_min 2.195
_exptl_absorpt_coefficient_mu 0.610
_exptl_absorpt_correction_T_max 0.7460
_exptl_absorpt_correction_T_min 0.6920
_exptl_absorpt_correction_type multi-scan
_exptl_absorpt_process_details 'Bruker SADABS'
_exptl_crystal_colour orange
_exptl_crystal_density_diffrn 1.464
_exptl_crystal_description block
_exptl_crystal_F_000 744
_exptl_crystal_size_max 0.266
_exptl_crystal_size_mid 0.215
_exptl_crystal_size_min 0.206
_refine_diff_density_max 0.426
_refine_diff_density_min -0.493
_refine_diff_density_rms 0.070
_refine_ls_extinction_method none
_refine_ls_goodness_of_fit_ref 1.095
_refine_ls_hydrogen_treatment constr
_refine_ls_matrix_type full
_refine_ls_number_parameters 416
_refine_ls_number_reflns 9569
_refine_ls_number_restraints 0
_refine_ls_restrained_S_all 1.095
_refine_ls_R_factor_all 0.0338
_refine_ls_R_factor_gt 0.0290
_refine_ls_shift/su_max 0.001
_refine_ls_shift/su_mean 0.000
_refine_ls_structure_factor_coef Fsqd
_refine_ls_weighting_details 'w=1/[\s^2^(Fo^2^)+(0.0148P)^2^+1.0179P] where P=(Fo^2^+2Fc^2^)/3'
_refine_ls_weighting_scheme calc
_refine_ls_wR_factor_gt 0.0613
_refine_ls_wR_factor_ref 0.0635
_reflns_Friedel_coverage 0.000
_reflns_number_gt 8713
_reflns_number_total 9569
_reflns_threshold_expression 'I > 2\s(I)'
_cod_data_source_file d2ra04835c2.cif
_cod_data_source_block ic19624
_cod_database_code 7245405
_shelx_shelxl_version_number 2018/3
_shelx_space_group_comment
; 
The symmetry employed for this shelxl refinement is uniquely defined 
by the following loop, which should always be used as a source of 
symmetry information in preference to the above space-group names. 
They are only intended as comments. 
;
_shelx_estimated_absorpt_t_min 0.855
_shelx_estimated_absorpt_t_max 0.885

loop_
_space_group_symop_operation_xyz
'x, y, z'
'-x, -y, -z'

loop_
_atom_site_label
_atom_site_type_symbol
_atom_site_fract_x
_atom_site_fract_y
_atom_site_fract_z
_atom_site_U_iso_or_equiv
_atom_site_adp_type
_atom_site_occupancy
_atom_site_site_symmetry_order
_atom_site_calc_flag
_atom_site_refinement_flags_posn
_atom_site_refinement_flags_adp
_atom_site_refinement_flags_occupancy
_atom_site_disorder_assembly
_atom_site_disorder_group
Ru Ru 0.00744(2) 0.82967(2) 0.20983(2) 0.01261(4) Uani 1 1 d . . . . .
P1 P -0.10898(3) 0.69435(3) 0.18161(3) 0.01298(8) Uani 1 1 d . . . . .
P2 P 0.09802(3) 0.68395(3) 0.29540(3) 0.01368(8) Uani 1 1 d . . . . .
N1 N 0.13362(14) 0.70307(13) -0.00654(13) 0.0268(3) Uani 1 1 d . . . . .
N2 N 0.12312(12) 0.79606(11) 0.05351(12) 0.0178(3) Uani 1 1 d . . . . .
N3 N 0.20670(13) 0.86591(12) 0.00857(12) 0.0198(3) Uani 1 1 d . . . . .
C1 C 0.22709(17) 0.71359(15) -0.09291(16) 0.0271(4) Uani 1 1 d . . . . .
H1 H 0.256229 0.660337 -0.150646 0.033 Uiso 1 1 calc R U . . .
C2 C 0.27371(14) 0.81453(13) -0.08383(14) 0.0184(3) Uani 1 1 d . . . . .
C3 C 0.37713(14) 0.86270(14) -0.15435(14) 0.0187(3) Uani 1 1 d . . . . .
C4 C 0.42433(16) 0.95547(14) -0.12066(15) 0.0227(3) Uani 1 1 d . . . . .
H4 H 0.388983 0.988057 -0.050143 0.027 Uiso 1 1 calc R U . . .
C5 C 0.52207(16) 1.00127(15) -0.18817(16) 0.0250(4) Uani 1 1 d . . . . .
H5 H 0.551425 1.065234 -0.163424 0.030 Uiso 1 1 calc R U . . .
C6 C 0.57769(15) 0.95509(15) -0.29135(15) 0.0235(3) Uani 1 1 d . . . . .
C7 C 0.53125(17) 0.86190(17) -0.32457(16) 0.0287(4) Uani 1 1 d . . . . .
H7 H 0.567816 0.828517 -0.394434 0.034 Uiso 1 1 calc R U . . .
C8 C 0.43361(16) 0.81678(15) -0.25876(15) 0.0244(4) Uani 1 1 d . . . . .
H8 H 0.403926 0.753497 -0.284415 0.029 Uiso 1 1 calc R U . . .
C9 C 0.68440(17) 1.00326(18) -0.36523(18) 0.0319(4) Uani 1 1 d . . . . .
H9A H 0.753353 0.946896 -0.373830 0.048 Uiso 1 1 calc R U . . .
H9B H 0.701432 1.071053 -0.331024 0.048 Uiso 1 1 calc R U . . .
H9C H 0.667709 1.023094 -0.438810 0.048 Uiso 1 1 calc R U . . .
C10 C -0.02783(14) 0.55437(12) 0.18561(14) 0.0168(3) Uani 1 1 d . . . . .
H10A H -0.083708 0.495150 0.194818 0.020 Uiso 1 1 calc R U . . .
H10B H 0.031834 0.541272 0.114653 0.020 Uiso 1 1 calc R U . . .
C11 C 0.03392(14) 0.54870(13) 0.28360(14) 0.0182(3) Uani 1 1 d . . . . .
H11A H 0.098053 0.485967 0.272546 0.022 Uiso 1 1 calc R U . . .
H11B H -0.024058 0.533337 0.353808 0.022 Uiso 1 1 calc R U . . .
C12 C -0.17101(13) 0.69556(13) 0.05724(13) 0.0145(3) Uani 1 1 d . . . . .
C13 C -0.20013(15) 0.79855(14) 0.00690(14) 0.0202(3) Uani 1 1 d . . . . .
H13 H -0.176080 0.866339 0.029622 0.024 Uiso 1 1 calc R U . . .
C14 C -0.26449(16) 0.80196(15) -0.07669(15) 0.0237(3) Uani 1 1 d . . . . .
H14 H -0.285204 0.872383 -0.109894 0.028 Uiso 1 1 calc R U . . .
C15 C -0.29845(15) 0.70362(16) -0.11168(14) 0.0240(4) Uani 1 1 d . . . . .
H15 H -0.343081 0.706614 -0.168099 0.029 Uiso 1 1 calc R U . . .
C16 C -0.26709(16) 0.60060(16) -0.06408(14) 0.0240(4) Uani 1 1 d . . . . .
H16 H -0.288630 0.532728 -0.089152 0.029 Uiso 1 1 calc R U . . .
C17 C -0.20432(15) 0.59670(14) 0.02008(14) 0.0192(3) Uani 1 1 d . . . . .
H17 H -0.183753 0.525975 0.052829 0.023 Uiso 1 1 calc R U . . .
C18 C -0.24718(14) 0.68287(13) 0.28813(13) 0.0153(3) Uani 1 1 d . . . . .
C19 C -0.33638(15) 0.77247(14) 0.30033(15) 0.0220(3) Uani 1 1 d . . . . .
H19 H -0.324719 0.837693 0.253427 0.026 Uiso 1 1 calc R U . . .
C20 C -0.44198(16) 0.76762(16) 0.38009(16) 0.0267(4) Uani 1 1 d . . . . .
H20 H -0.501710 0.829331 0.387228 0.032 Uiso 1 1 calc R U . . .
C21 C -0.46048(16) 0.67317(16) 0.44924(15) 0.0257(4) Uani 1 1 d . . . . .
H21 H -0.532517 0.670131 0.503965 0.031 Uiso 1 1 calc R U . . .
C22 C -0.37365(16) 0.58354(16) 0.43814(15) 0.0239(4) Uani 1 1 d . . . . .
H22 H -0.386049 0.518720 0.485495 0.029 Uiso 1 1 calc R U . . .
C23 C -0.26791(15) 0.58753(14) 0.35790(14) 0.0203(3) Uani 1 1 d . . . . .
H23 H -0.209223 0.524915 0.350413 0.024 Uiso 1 1 calc R U . . .
C24 C 0.07361(15) 0.70004(13) 0.44718(14) 0.0189(3) Uani 1 1 d . . . . .
C25 C -0.04310(17) 0.70602(15) 0.51106(15) 0.0249(4) Uani 1 1 d . . . . .
H25 H -0.106786 0.696812 0.476065 0.030 Uiso 1 1 calc R U . . .
C26 C -0.0666(2) 0.72532(15) 0.62533(16) 0.0317(4) Uani 1 1 d . . . . .
H26 H -0.146052 0.728363 0.667908 0.038 Uiso 1 1 calc R U . . .
C27 C 0.0245(2) 0.74008(15) 0.67731(16) 0.0352(5) Uani 1 1 d . . . . .
H27 H 0.008173 0.752422 0.755531 0.042 Uiso 1 1 calc R U . . .
C28 C 0.1397(2) 0.73679(17) 0.61487(17) 0.0351(5) Uani 1 1 d . . . . .
H28 H 0.202508 0.748153 0.650270 0.042 Uiso 1 1 calc R U . . .
C29 C 0.16476(17) 0.71695(15) 0.50041(15) 0.0257(4) Uani 1 1 d . . . . .
H29 H 0.244428 0.714940 0.458391 0.031 Uiso 1 1 calc R U . . .
C30 C 0.25768(14) 0.64077(13) 0.25575(13) 0.0156(3) Uani 1 1 d . . . . .
C31 C 0.33341(15) 0.70355(15) 0.17820(14) 0.0211(3) Uani 1 1 d . . . . .
H31 H 0.303297 0.772634 0.148893 0.025 Uiso 1 1 calc R U . . .
C32 C 0.45342(16) 0.66546(17) 0.14329(16) 0.0288(4) Uani 1 1 d . . . . .
H32 H 0.504590 0.708478 0.089941 0.035 Uiso 1 1 calc R U . . .
C33 C 0.49818(16) 0.56534(17) 0.18602(16) 0.0278(4) Uani 1 1 d . . . . .
H33 H 0.579560 0.538855 0.160768 0.033 Uiso 1 1 calc R U . . .
C34 C 0.42461(15) 0.50381(15) 0.26541(15) 0.0236(4) Uani 1 1 d . . . . .
H34 H 0.455904 0.436051 0.296120 0.028 Uiso 1 1 calc R U . . .
C35 C 0.30509(15) 0.54087(14) 0.30034(14) 0.0190(3) Uani 1 1 d . . . . .
H35 H 0.254913 0.498205 0.354946 0.023 Uiso 1 1 calc R U . . .
C36 C 0.00970(17) 0.95007(14) 0.34119(15) 0.0238(4) Uani 1 1 d . . . . .
H36 H 0.047409 0.933944 0.406601 0.029 Uiso 1 1 calc R U . . .
C37 C -0.11047(16) 0.93691(14) 0.33972(15) 0.0237(4) Uani 1 1 d . . . . .
H37 H -0.172164 0.910508 0.403670 0.028 Uiso 1 1 calc R U . . .
C38 C -0.12993(16) 0.97938(14) 0.23403(16) 0.0240(4) Uani 1 1 d . . . . .
H38 H -0.207337 0.984958 0.210093 0.029 Uiso 1 1 calc R U . . .
C39 C -0.02286(17) 1.01477(13) 0.17085(15) 0.0234(4) Uani 1 1 d . . . . .
H39 H -0.011018 1.050153 0.094345 0.028 Uiso 1 1 calc R U . . .
C40 C 0.06496(16) 0.99656(13) 0.23654(16) 0.0235(4) Uani 1 1 d . . . . .
H40 H 0.148094 1.018896 0.215209 0.028 Uiso 1 1 calc R U . . .

loop_
_atom_site_aniso_label
_atom_site_aniso_U_11
_atom_site_aniso_U_22
_atom_site_aniso_U_33
_atom_site_aniso_U_23
_atom_site_aniso_U_13
_atom_site_aniso_U_12
Ru 0.01302(6) 0.00984(5) 0.01490(6) 0.00117(4) -0.00354(4) -0.00025(4)
P1 0.01268(17) 0.01154(17) 0.01463(18) 0.00124(14) -0.00337(14) -0.00056(13)
P2 0.01300(18) 0.01274(17) 0.01524(18) 0.00222(14) -0.00373(14) -0.00042(13)
N1 0.0294(8) 0.0234(7) 0.0250(8) -0.0027(6) 0.0021(6) -0.0079(6)
N2 0.0173(6) 0.0157(6) 0.0199(7) 0.0042(5) -0.0038(5) -0.0014(5)
N3 0.0211(7) 0.0188(6) 0.0191(7) 0.0040(5) -0.0034(5) -0.0039(5)
C1 0.0314(10) 0.0220(8) 0.0241(9) -0.0037(7) 0.0034(7) -0.0045(7)
C2 0.0196(8) 0.0178(7) 0.0170(7) 0.0030(6) -0.0038(6) 0.0008(6)
C3 0.0180(8) 0.0196(7) 0.0181(8) 0.0031(6) -0.0048(6) 0.0009(6)
C4 0.0249(9) 0.0204(8) 0.0217(8) -0.0029(6) -0.0034(7) -0.0004(6)
C5 0.0251(9) 0.0216(8) 0.0285(9) 0.0003(7) -0.0057(7) -0.0042(7)
C6 0.0190(8) 0.0266(9) 0.0240(9) 0.0051(7) -0.0047(7) 0.0006(7)
C7 0.0257(9) 0.0371(10) 0.0209(9) -0.0061(8) -0.0002(7) -0.0009(8)
C8 0.0239(9) 0.0258(9) 0.0232(9) -0.0047(7) -0.0028(7) -0.0045(7)
C9 0.0215(9) 0.0363(11) 0.0340(11) 0.0043(8) 0.0012(8) -0.0032(8)
C10 0.0157(7) 0.0117(6) 0.0230(8) 0.0009(6) -0.0050(6) 0.0004(5)
C11 0.0166(7) 0.0124(7) 0.0264(8) 0.0048(6) -0.0073(6) -0.0010(5)
C12 0.0128(7) 0.0171(7) 0.0127(7) 0.0002(5) -0.0011(5) -0.0003(5)
C13 0.0225(8) 0.0191(7) 0.0194(8) 0.0038(6) -0.0056(6) -0.0038(6)
C14 0.0234(8) 0.0274(9) 0.0196(8) 0.0070(7) -0.0052(7) -0.0007(7)
C15 0.0193(8) 0.0380(10) 0.0147(7) -0.0004(7) -0.0044(6) -0.0016(7)
C16 0.0261(9) 0.0280(9) 0.0186(8) -0.0070(7) -0.0045(7) -0.0039(7)
C17 0.0216(8) 0.0180(7) 0.0172(7) -0.0027(6) -0.0033(6) 0.0010(6)
C18 0.0152(7) 0.0176(7) 0.0143(7) 0.0008(6) -0.0051(6) -0.0030(6)
C19 0.0206(8) 0.0206(8) 0.0224(8) 0.0022(6) -0.0006(7) -0.0001(6)
C20 0.0202(8) 0.0283(9) 0.0279(9) -0.0026(7) 0.0009(7) 0.0020(7)
C21 0.0191(8) 0.0365(10) 0.0200(8) -0.0023(7) 0.0016(7) -0.0090(7)
C22 0.0227(8) 0.0297(9) 0.0209(8) 0.0083(7) -0.0055(7) -0.0117(7)
C23 0.0166(8) 0.0223(8) 0.0229(8) 0.0061(6) -0.0064(6) -0.0039(6)
C24 0.0252(8) 0.0137(7) 0.0165(7) 0.0034(6) -0.0036(6) 0.0013(6)
C25 0.0282(9) 0.0210(8) 0.0213(8) 0.0040(7) 0.0008(7) 0.0011(7)
C26 0.0474(12) 0.0181(8) 0.0211(9) 0.0039(7) 0.0072(8) 0.0025(8)
C27 0.0687(15) 0.0166(8) 0.0167(8) -0.0007(7) -0.0055(9) 0.0045(9)
C28 0.0571(14) 0.0261(9) 0.0264(10) -0.0042(8) -0.0196(10) 0.0006(9)
C29 0.0323(10) 0.0223(8) 0.0234(9) -0.0015(7) -0.0094(7) 0.0009(7)
C30 0.0142(7) 0.0167(7) 0.0162(7) -0.0011(6) -0.0050(6) 0.0003(5)
C31 0.0182(8) 0.0234(8) 0.0223(8) 0.0039(6) -0.0061(6) -0.0024(6)
C32 0.0188(8) 0.0400(11) 0.0266(9) 0.0043(8) -0.0018(7) -0.0064(7)
C33 0.0143(8) 0.0395(10) 0.0283(9) -0.0053(8) -0.0041(7) 0.0045(7)
C34 0.0209(8) 0.0241(8) 0.0272(9) -0.0040(7) -0.0117(7) 0.0063(6)
C35 0.0188(8) 0.0193(7) 0.0201(8) 0.0007(6) -0.0078(6) -0.0005(6)
C36 0.0352(10) 0.0141(7) 0.0243(9) -0.0055(6) -0.0126(7) 0.0023(7)
C37 0.0272(9) 0.0159(7) 0.0244(9) -0.0047(6) 0.0001(7) 0.0041(6)
C38 0.0245(9) 0.0146(7) 0.0330(10) -0.0047(7) -0.0099(7) 0.0076(6)
C39 0.0352(10) 0.0101(7) 0.0260(9) 0.0029(6) -0.0105(7) -0.0004(6)
C40 0.0290(9) 0.0112(7) 0.0318(9) -0.0011(6) -0.0091(7) -0.0038(6)

loop_
_atom_type_symbol
_atom_type_description
_atom_type_scat_dispersion_real
_atom_type_scat_dispersion_imag
_atom_type_scat_source
C C 0.0033 0.0016 'International Tables Vol C Tables 4.2.6.8 and 6.1.1.4'
H H 0.0000 0.0000 'International Tables Vol C Tables 4.2.6.8 and 6.1.1.4'
N N 0.0061 0.0033 'International Tables Vol C Tables 4.2.6.8 and 6.1.1.4'
P P 0.1023 0.0942 'International Tables Vol C Tables 4.2.6.8 and 6.1.1.4'
Ru Ru -1.2594 0.8363 'International Tables Vol C Tables 4.2.6.8 and 6.1.1.4'

loop_
_geom_angle_atom_site_label_1
_geom_angle_atom_site_label_2
_geom_angle_atom_site_label_3
_geom_angle
_geom_angle_site_symmetry_1
_geom_angle_site_symmetry_3
_geom_angle_publ_flag
N2 Ru C36 131.87(6) . . ?
N2 Ru C37 155.46(6) . . ?
C36 Ru C37 37.59(7) . . ?
N2 Ru C40 97.77(6) . . ?
C36 Ru C40 37.45(7) . . ?
C37 Ru C40 62.79(7) . . ?
N2 Ru C39 93.35(6) . . ?
C36 Ru C39 62.15(6) . . ?
C37 Ru C39 62.13(7) . . ?
C40 Ru C39 37.37(6) . . ?
N2 Ru C38 121.57(6) . . ?
C36 Ru C38 62.08(7) . . ?
C37 Ru C38 37.41(7) . . ?
C40 Ru C38 61.88(7) . . ?
C39 Ru C38 36.36(7) . . ?
N2 Ru P2 92.48(4) . . ?
C36 Ru P2 93.23(5) . . ?
C37 Ru P2 108.61(5) . . ?
C40 Ru P2 113.48(5) . . ?
C39 Ru P2 150.83(5) . . ?
C38 Ru P2 145.71(5) . . ?
N2 Ru P1 90.74(4) . . ?
C36 Ru P1 137.39(5) . . ?
C37 Ru P1 103.84(5) . . ?
C40 Ru P1 160.91(5) . . ?
C39 Ru P1 125.43(5) . . ?
C38 Ru P1 99.12(5) . . ?
P2 Ru P1 83.008(14) . . ?
C12 P1 C10 105.32(7) . . ?
C12 P1 C18 98.42(7) . . ?
C10 P1 C18 103.55(7) . . ?
C12 P1 Ru 121.85(5) . . ?
C10 P1 Ru 109.51(5) . . ?
C18 P1 Ru 116.16(5) . . ?
C30 P2 C24 102.34(7) . . ?
C30 P2 C11 101.54(7) . . ?
C24 P2 C11 102.76(8) . . ?
C30 P2 Ru 123.14(5) . . ?
C24 P2 Ru 113.20(5) . . ?
C11 P2 Ru 111.45(5) . . ?
N2 N1 C1 105.86(14) . . ?
N1 N2 N3 111.75(13) . . ?
N1 N2 Ru 126.91(11) . . ?
N3 N2 Ru 120.98(11) . . ?
N2 N3 C2 106.25(13) . . ?
N1 C1 C2 108.91(15) . . ?
N3 C2 C1 107.23(15) . . ?
N3 C2 C3 122.83(15) . . ?
C1 C2 C3 129.92(16) . . ?
C4 C3 C8 117.07(16) . . ?
C4 C3 C2 121.58(15) . . ?
C8 C3 C2 121.35(15) . . ?
C5 C4 C3 121.35(16) . . ?
C4 C5 C6 121.21(17) . . ?
C7 C6 C5 117.45(17) . . ?
C7 C6 C9 120.69(17) . . ?
C5 C6 C9 121.87(17) . . ?
C8 C7 C6 121.71(17) . . ?
C7 C8 C3 121.20(17) . . ?
C11 C10 P1 108.80(11) . . ?
C10 C11 P2 110.70(10) . . ?
C13 C12 C17 118.90(15) . . ?
C13 C12 P1 119.54(12) . . ?
C17 C12 P1 121.03(12) . . ?
C14 C13 C12 120.02(16) . . ?
C15 C14 C13 120.53(16) . . ?
C14 C15 C16 119.76(16) . . ?
C17 C16 C15 120.02(16) . . ?
C16 C17 C12 120.74(15) . . ?
C19 C18 C23 117.98(15) . . ?
C19 C18 P1 119.05(12) . . ?
C23 C18 P1 122.97(12) . . ?
C20 C19 C18 120.98(16) . . ?
C21 C20 C19 120.29(17) . . ?
C22 C21 C20 119.61(16) . . ?
C21 C22 C23 120.41(16) . . ?
C22 C23 C18 120.73(16) . . ?
C29 C24 C25 118.35(16) . . ?
C29 C24 P2 122.86(13) . . ?
C25 C24 P2 118.51(13) . . ?
C26 C25 C24 120.53(19) . . ?
C27 C26 C25 120.55(19) . . ?
C26 C27 C28 119.49(18) . . ?
C27 C28 C29 120.7(2) . . ?
C28 C29 C24 120.39(19) . . ?
C31 C30 C35 118.74(15) . . ?
C31 C30 P2 121.00(12) . . ?
C35 C30 P2 120.22(12) . . ?
C30 C31 C32 120.26(16) . . ?
C33 C32 C31 120.27(17) . . ?
C34 C33 C32 120.02(16) . . ?
C33 C34 C35 120.08(16) . . ?
C34 C35 C30 120.58(16) . . ?
C40 C36 C37 108.43(16) . . ?
C40 C36 Ru 71.70(10) . . ?
C37 C36 Ru 71.35(10) . . ?
C36 C37 C38 107.31(16) . . ?
C36 C37 Ru 71.06(10) . . ?
C38 C37 Ru 72.90(10) . . ?
C39 C38 C37 108.42(16) . . ?
C39 C38 Ru 71.64(9) . . ?
C37 C38 Ru 69.69(9) . . ?
C38 C39 C40 108.33(16) . . ?
C38 C39 Ru 72.00(9) . . ?
C40 C39 Ru 70.17(9) . . ?
C36 C40 C39 107.49(16) . . ?
C36 C40 Ru 70.85(9) . . ?
C39 C40 Ru 72.46(9) . . ?

loop_
_geom_bond_atom_site_label_1
_geom_bond_atom_site_label_2
_geom_bond_distance
_geom_bond_site_symmetry_2
_geom_bond_publ_flag
Ru N2 2.1067(14) . ?
Ru C36 2.2034(16) . ?
Ru C37 2.2071(17) . ?
Ru C40 2.2145(16) . ?
Ru C39 2.2448(16) . ?
Ru C38 2.2494(16) . ?
Ru P2 2.2800(4) . ?
Ru P1 2.2837(4) . ?
P1 C12 1.8254(16) . ?
P1 C10 1.8335(15) . ?
P1 C18 1.8400(16) . ?
P2 C30 1.8309(16) . ?
P2 C24 1.8345(17) . ?
P2 C11 1.8614(16) . ?
N1 N2 1.333(2) . ?
N1 C1 1.347(2) . ?
N2 N3 1.3483(19) . ?
N3 C2 1.352(2) . ?
C1 C2 1.383(2) . ?
C2 C3 1.466(2) . ?
C3 C4 1.394(2) . ?
C3 C8 1.406(2) . ?
C4 C5 1.391(2) . ?
C5 C6 1.392(3) . ?
C6 C7 1.391(3) . ?
C6 C9 1.509(3) . ?
C7 C8 1.378(3) . ?
C10 C11 1.527(2) . ?
C12 C13 1.396(2) . ?
C12 C17 1.397(2) . ?
C13 C14 1.394(2) . ?
C14 C15 1.383(3) . ?
C15 C16 1.388(3) . ?
C16 C17 1.387(2) . ?
C18 C19 1.397(2) . ?
C18 C23 1.401(2) . ?
C19 C20 1.390(2) . ?
C20 C21 1.386(3) . ?
C21 C22 1.380(3) . ?
C22 C23 1.393(2) . ?
C24 C29 1.394(2) . ?
C24 C25 1.400(2) . ?
C25 C26 1.391(3) . ?
C26 C27 1.378(3) . ?
C27 C28 1.380(3) . ?
C28 C29 1.393(3) . ?
C30 C31 1.391(2) . ?
C30 C35 1.403(2) . ?
C31 C32 1.395(2) . ?
C32 C33 1.383(3) . ?
C33 C34 1.381(3) . ?
C34 C35 1.387(2) . ?
C36 C40 1.418(3) . ?
C36 C37 1.421(3) . ?
C37 C38 1.430(3) . ?
C38 C39 1.402(3) . ?
C39 C40 1.429(2) . ?
